data_4504266
loop_
_publ_author_name
'Cheney, Miranda L.'
'McManus, Gregory J.'
'Perman, Jason A.'
'Wang, Zhenqiang'
'Zaworotko, Michael J.'

_publ_section_title
;
 The Role of Cocrystals in Solid-State Synthesis:&#x00A0;
 Cocrystal-Controlled Solid-State Synthesis of Imides
;
_journal_issue 4
_journal_name_full 'Crystal Growth &amp; Design'
_journal_page_first 616
_journal_paper_doi 10.1021/cg0701729
_journal_volume 7
_journal_year 2007
_chemical_formula_sum 'C42 H24 N5 O8'
_chemical_formula_weight 726.66
_chemical_name_systematic
; 
 ? 
;
_space_group_IT_number 2
_symmetry_cell_setting triclinic
_symmetry_space_group_name_Hall '-P 1'
_symmetry_space_group_name_H-M 'P -1'
_atom_sites_solution_hydrogens geom
_atom_sites_solution_primary direct
_atom_sites_solution_secondary difmap
_audit_creation_method SHELXL-97
_cell_angle_alpha 98.287(4)
_cell_angle_beta 102.202(4)
_cell_angle_gamma 96.564(4)
_cell_formula_units_Z 1
_cell_length_a 7.1569(14)
_cell_length_b 8.1962(17)
_cell_length_c 15.448(3)
_cell_measurement_reflns_used 1019
_cell_measurement_temperature 100(2)
_cell_measurement_theta_max 24.68
_cell_measurement_theta_min 2.54
_cell_volume 866.6(3)
_computing_cell_refinement 'Bruker SMART'
_computing_data_collection 'Bruker SMART'
_computing_data_reduction 'Bruker SAINT'
_computing_molecular_graphics 'Bruker SHELXTL'
_computing_publication_material 'Bruker SHELXTL'
_computing_structure_refinement 'SHELXL-97 (Sheldrick, 1997)'
_computing_structure_solution 'SHELXS-97 (Sheldrick, 1990)'
_diffrn_ambient_temperature 100(2)
_diffrn_measured_fraction_theta_full 0.919
_diffrn_measured_fraction_theta_max 0.919
_diffrn_measurement_device_type 'CCD area detector'
_diffrn_measurement_method 'phi and omega scans'
_diffrn_radiation_monochromator graphite
_diffrn_radiation_source 'fine-focus sealed tube'
_diffrn_radiation_type MoK\a
_diffrn_radiation_wavelength 0.71073
_diffrn_reflns_av_R_equivalents 0.0243
_diffrn_reflns_av_sigmaI/netI 0.1075
_diffrn_reflns_limit_h_max 7
_diffrn_reflns_limit_h_min -8
_diffrn_reflns_limit_k_max 8
_diffrn_reflns_limit_k_min -9
_diffrn_reflns_limit_l_max 18
_diffrn_reflns_limit_l_min -12
_diffrn_reflns_number 3645
_diffrn_reflns_theta_full 25.09
_diffrn_reflns_theta_max 25.09
_diffrn_reflns_theta_min 1.37
_exptl_absorpt_coefficient_mu 0.099
_exptl_absorpt_correction_T_max 1.000
_exptl_absorpt_correction_T_min 0.345
_exptl_absorpt_correction_type SADABS
_exptl_crystal_colour colorless
_exptl_crystal_density_diffrn 1.392
_exptl_crystal_density_meas 0
_exptl_crystal_density_method 'not measured'
_exptl_crystal_description plate
_exptl_crystal_F_000 375
_exptl_crystal_size_max 0.30
_exptl_crystal_size_mid 0.20
_exptl_crystal_size_min 0.10
_refine_diff_density_max 0.772
_refine_diff_density_min -0.273
_refine_diff_density_rms 0.084
_refine_ls_extinction_method none
_refine_ls_goodness_of_fit_ref 1.018
_refine_ls_hydrogen_treatment mixed
_refine_ls_matrix_type full
_refine_ls_number_parameters 254
_refine_ls_number_reflns 2852
_refine_ls_number_restraints 0
_refine_ls_restrained_S_all 1.018
_refine_ls_R_factor_all 0.1282
_refine_ls_R_factor_gt 0.0869
_refine_ls_shift/su_max 4.254
_refine_ls_shift/su_mean 0.017
_refine_ls_structure_factor_coef Fsqd
_refine_ls_weighting_details 'calc w=1/[\s^2^(Fo^2^)+(0.0718P)^2^+2.3232P] where P=(Fo^2^+2Fc^2^)/3'
_refine_ls_weighting_scheme calc
_refine_ls_wR_factor_gt 0.2019
_refine_ls_wR_factor_ref 0.2323
_reflns_number_gt 1846
_reflns_number_total 2852
_reflns_threshold_expression >2sigma(I)
_cod_data_source_file cg0701729si20070219_052917.cif
_cod_data_source_block mc4542
_cod_depositor_comments
;
The following automatic conversions were performed:

'_symmetry_cell_setting' value 'Triclinic' changed to 'triclinic'
according to /home/saulius/struct/CIF-dictionaries/cif_core.dic
dictionary named 'cif_core.dic' version 2.4.1 from 2010-06-29.

Automatic conversion script
Id: cif_fix_values 1715 2011-07-08 13:25:40Z adriana 
;
_cod_original_sg_symbol_H-M P-1
_cod_database_code 4504266

loop_
_symmetry_equiv_pos_as_xyz
'x, y, z'
'-x, -y, -z'

loop_
_atom_site_label
_atom_site_type_symbol
_atom_site_fract_x
_atom_site_fract_y
_atom_site_fract_z
_atom_site_U_iso_or_equiv
_atom_site_adp_type
_atom_site_occupancy
_atom_site_symmetry_multiplicity
_atom_site_calc_flag
_atom_site_refinement_flags
O1 O 0.0010(5) -0.1863(4) 0.9407(2) 0.0270(9) Uani 1 1 d .
H1 H 0.0960 -0.2083 0.9770 0.041 Uiso 1 1 calc R
O2 O 0.2289(5) -0.0943(4) 0.8726(2) 0.0299(9) Uani 1 1 d .
O3 O -0.0116(5) 0.4480(4) 0.7649(2) 0.0261(8) Uani 1 1 d .
O4 O -0.2167(5) 0.0174(4) 0.5290(2) 0.0291(9) Uani 1 1 d .
N1 N -0.1153(6) 0.2332(5) 0.6469(3) 0.0211(9) Uani 1 1 d .
C1 C -0.0913(7) -0.0377(5) 0.8225(3) 0.0202(11) Uani 1 1 d .
C2 C -0.0366(7) 0.0591(5) 0.7624(3) 0.0216(11) Uani 1 1 d .
H2 H 0.0950 0.0787 0.7592 0.026 Uiso 1 1 calc R
C3 C -0.1753(7) 0.1267(5) 0.7072(3) 0.0206(11) Uani 1 1 d .
C4 C -0.3678(7) 0.0989(6) 0.7107(3) 0.0251(12) Uani 1 1 d .
H4 H -0.4624 0.1446 0.6724 0.030 Uiso 1 1 calc R
C5 C -0.4200(8) 0.0026(6) 0.7714(3) 0.0257(12) Uani 1 1 d .
H5 H -0.5517 -0.0179 0.7743 0.031 Uiso 1 1 calc R
C6 C -0.2820(7) -0.0638(5) 0.8277(3) 0.0227(11) Uani 1 1 d .
H6 H -0.3190 -0.1272 0.8699 0.027 Uiso 1 1 calc R
C7 C 0.0621(8) -0.1083(5) 0.8819(3) 0.0222(11) Uani 1 1 d .
C8 C -0.0365(7) 0.3995(6) 0.6843(3) 0.0199(11) Uani 1 1 d .
C9 C 0.0140(6) 0.5095(5) 0.6222(3) 0.0174(10) Uani 1 1 d .
C10 C 0.0909(7) 0.6743(6) 0.6553(3) 0.0215(11) Uani 1 1 d .
H10 H 0.1149 0.7158 0.7179 0.026 Uiso 1 1 calc R
C11 C -0.1336(7) 0.2195(5) 0.4036(3) 0.0199(11) Uani 1 1 d .
H11 H -0.1856 0.1058 0.3805 0.024 Uiso 1 1 calc R
C12 C -0.1014(7) 0.2769(5) 0.4940(3) 0.0197(11) Uani 1 1 d .
C13 C -0.1484(7) 0.1631(6) 0.5556(3) 0.0216(11) Uani 1 1 d .
C14 C -0.0215(7) 0.4464(5) 0.5292(3) 0.0173(10) Uani 1 1 d .
N21 N 0.7236(6) 0.3044(5) 0.9642(3) 0.0233(10) Uani 1 1 d .
C21 C 0.7665(8) 0.4116(6) 0.9120(3) 0.0242(12) Uani 1 1 d .
H21 H 0.8984 0.4421 0.9116 0.029 Uiso 1 1 calc R
C22 C 0.6288(8) 0.4804(6) 0.8585(3) 0.0303(13) Uani 1 1 d .
H22 H 0.6649 0.5551 0.8211 0.036 Uiso 1 1 calc R
C23 C 0.4364(8) 0.4388(6) 0.8600(4) 0.0353(14) Uani 1 1 d .
H23 H 0.3386 0.4873 0.8253 0.042 Uiso 1 1 calc R
C24 C 0.3896(8) 0.3249(6) 0.9131(4) 0.0328(13) Uani 1 1 d .
H24 H 0.2587 0.2914 0.9141 0.039 Uiso 1 1 calc R
C25 C 0.5368(8) 0.2610(6) 0.9644(4) 0.0307(13) Uani 1 1 d .
H25 H 0.5049 0.1838 1.0013 0.037 Uiso 1 1 calc R
N31 N 0.4337(9) 0.3585(7) 0.5266(5) 0.0098(15) Uani 0.50 1 d P
C31 C 0.5071(8) 0.4914(9) 0.5896(4) 0.0437(16) Uani 1 1 d .
C32 C 0.4257(8) 0.3596(8) 0.4389(5) 0.055(2) Uani 1 1 d .

loop_
_atom_site_aniso_label
_atom_site_aniso_U_11
_atom_site_aniso_U_22
_atom_site_aniso_U_33
_atom_site_aniso_U_23
_atom_site_aniso_U_13
_atom_site_aniso_U_12
O1 0.034(2) 0.0294(19) 0.0232(19) 0.0135(15) 0.0120(16) 0.0076(16)
O2 0.025(2) 0.037(2) 0.034(2) 0.0165(16) 0.0115(17) 0.0094(16)
O3 0.030(2) 0.0273(18) 0.0210(18) 0.0040(14) 0.0086(15) -0.0006(15)
O4 0.043(2) 0.0179(17) 0.0254(19) 0.0035(14) 0.0102(16) -0.0014(16)
N1 0.025(2) 0.020(2) 0.019(2) 0.0065(16) 0.0050(17) 0.0027(17)
C1 0.025(3) 0.018(2) 0.018(2) 0.0029(19) 0.007(2) 0.004(2)
C2 0.026(3) 0.019(2) 0.022(3) 0.0023(19) 0.011(2) 0.004(2)
C3 0.029(3) 0.017(2) 0.016(2) 0.0045(18) 0.006(2) 0.003(2)
C4 0.023(3) 0.029(3) 0.027(3) 0.009(2) 0.007(2) 0.011(2)
C5 0.026(3) 0.029(3) 0.024(3) 0.004(2) 0.013(2) 0.002(2)
C6 0.034(3) 0.018(2) 0.020(2) 0.0055(19) 0.013(2) 0.005(2)
C7 0.034(3) 0.015(2) 0.021(3) 0.0037(19) 0.012(2) 0.004(2)
C8 0.020(3) 0.022(2) 0.018(2) 0.0015(19) 0.007(2) 0.006(2)
C9 0.009(3) 0.024(2) 0.021(2) 0.0063(19) 0.0039(19) 0.0053(18)
C10 0.022(3) 0.026(2) 0.018(2) 0.003(2) 0.008(2) 0.003(2)
C11 0.023(3) 0.017(2) 0.018(2) 0.0004(18) 0.004(2) 0.002(2)
C12 0.022(3) 0.020(2) 0.021(2) 0.0071(19) 0.008(2) 0.009(2)
C13 0.020(3) 0.023(3) 0.025(3) 0.009(2) 0.005(2) 0.009(2)
C14 0.017(3) 0.021(2) 0.017(2) 0.0055(18) 0.0060(19) 0.0091(19)
N21 0.028(3) 0.021(2) 0.022(2) 0.0020(17) 0.0086(18) 0.0028(18)
C21 0.030(3) 0.022(2) 0.020(3) 0.002(2) 0.008(2) 0.003(2)
C22 0.037(4) 0.026(3) 0.029(3) 0.010(2) 0.006(2) 0.006(2)
C23 0.033(4) 0.034(3) 0.033(3) -0.004(2) -0.006(2) 0.015(3)
C24 0.025(3) 0.030(3) 0.040(3) -0.006(2) 0.007(3) 0.003(2)
C25 0.036(3) 0.024(3) 0.035(3) -0.001(2) 0.021(3) -0.001(2)
N31 0.000(4) 0.001(3) 0.028(4) 0.013(3) -0.004(3) 0.000(3)
C31 0.016(3) 0.083(5) 0.042(4) 0.024(3) 0.009(3) 0.026(3)
C32 0.019(4) 0.045(4) 0.088(6) -0.014(4) -0.003(3) 0.017(3)

loop_
_atom_type_symbol
_atom_type_description
_atom_type_scat_dispersion_real
_atom_type_scat_dispersion_imag
_atom_type_scat_source
C C 0.0033 0.0016 'International Tables Vol C Tables 4.2.6.8 and 6.1.1.4'
H H 0.0000 0.0000 'International Tables Vol C Tables 4.2.6.8 and 6.1.1.4'
N N 0.0061 0.0033 'International Tables Vol C Tables 4.2.6.8 and 6.1.1.4'
O O 0.0106 0.0060 'International Tables Vol C Tables 4.2.6.8 and 6.1.1.4'

loop_
_geom_angle_atom_site_label_1
_geom_angle_atom_site_label_2
_geom_angle_atom_site_label_3
_geom_angle
_geom_angle_site_symmetry_1
_geom_angle_site_symmetry_3
C8 N1 C13 125.2(4) . .
C8 N1 C3 117.3(4) . .
C13 N1 C3 117.4(4) . .
C6 C1 C2 119.9(5) . .
C6 C1 C7 121.6(4) . .
C2 C1 C7 118.5(4) . .
C3 C2 C1 119.7(5) . .
C4 C3 C2 120.9(4) . .
C4 C3 N1 119.8(4) . .
C2 C3 N1 119.2(4) . .
C3 C4 C5 118.7(5) . .
C6 C5 C4 120.8(5) . .
C1 C6 C5 119.9(4) . .
O2 C7 O1 124.5(5) . .
O2 C7 C1 121.1(4) . .
O1 C7 C1 114.4(4) . .
O3 C8 N1 120.1(4) . .
O3 C8 C9 122.6(4) . .
N1 C8 C9 117.3(4) . .
C10 C9 C14 120.4(4) . .
C10 C9 C8 119.7(4) . .
C14 C9 C8 119.9(4) . .
C9 C10 C11 119.9(4) . 2_566
C12 C11 C10 121.0(4) . 2_566
C11 C12 C14 119.7(4) . .
C11 C12 C13 120.4(4) . .
C14 C12 C13 119.8(4) . .
O4 C13 N1 120.8(4) . .
O4 C13 C12 122.5(4) . .
N1 C13 C12 116.7(4) . .
C14 C14 C9 119.2(5) 2_566 .
C14 C14 C12 119.6(5) 2_566 .
C9 C14 C12 121.1(4) . .
C21 N21 C25 118.4(5) . .
N21 C21 C22 123.0(5) . .
C21 C22 C23 118.8(5) . .
C22 C23 C24 118.7(5) . .
C25 C24 C23 118.8(5) . .
N21 C25 C24 122.3(5) . .
C31 N31 C32 122.5(6) . .
N31 C31 C32 117.3(6) . 2_666
N31 C32 C31 120.1(6) . 2_666

loop_
_geom_bond_atom_site_label_1
_geom_bond_atom_site_label_2
_geom_bond_distance
_geom_bond_site_symmetry_2
O1 C7 1.303(5) .
O2 C7 1.227(6) .
O3 C8 1.221(5) .
O4 C13 1.214(5) .
N1 C8 1.403(6) .
N1 C13 1.404(6) .
N1 C3 1.459(5) .
C1 C6 1.379(7) .
C1 C2 1.393(6) .
C1 C7 1.501(7) .
C2 C3 1.387(6) .
C3 C4 1.384(7) .
C4 C5 1.392(6) .
C5 C6 1.387(7) .
C8 C9 1.477(6) .
C9 C10 1.378(6) .
C9 C14 1.414(6) .
C10 C11 1.402(6) 2_566
C11 C12 1.369(6) .
C11 C10 1.402(6) 2_566
C12 C14 1.422(6) .
C12 C13 1.485(6) .
C14 C14 1.402(8) 2_566
N21 C21 1.329(6) .
N21 C25 1.345(6) .
C21 C22 1.374(7) .
C22 C23 1.386(8) .
C23 C24 1.387(8) .
C24 C25 1.380(8) .
N31 C31 1.326(9) .
N31 C32 1.344(10) .
C31 C32 1.424(9) 2_666
C32 C31 1.424(9) 2_666

loop_
_geom_torsion_atom_site_label_1
_geom_torsion_atom_site_label_2
_geom_torsion_atom_site_label_3
_geom_torsion_atom_site_label_4
_geom_torsion
_geom_torsion_site_symmetry_1
_geom_torsion_site_symmetry_4
C6 C1 C2 C3 -0.9(7) . .
C7 C1 C2 C3 -179.6(4) . .
C1 C2 C3 C4 -0.3(7) . .
C1 C2 C3 N1 177.7(4) . .
C8 N1 C3 C4 98.2(5) . .
C13 N1 C3 C4 -79.2(6) . .
C8 N1 C3 C2 -79.7(5) . .
C13 N1 C3 C2 102.8(5) . .
C2 C3 C4 C5 0.6(7) . .
N1 C3 C4 C5 -177.3(4) . .
C3 C4 C5 C6 0.3(7) . .
C2 C1 C6 C5 1.8(7) . .
C7 C1 C6 C5 -179.6(4) . .
C4 C5 C6 C1 -1.5(7) . .
C6 C1 C7 O2 174.9(4) . .
C2 C1 C7 O2 -6.4(7) . .
C6 C1 C7 O1 -3.7(6) . .
C2 C1 C7 O1 175.0(4) . .
C13 N1 C8 O3 -179.2(4) . .
C3 N1 C8 O3 3.5(7) . .
C13 N1 C8 C9 0.6(7) . .
C3 N1 C8 C9 -176.7(4) . .
O3 C8 C9 C10 -0.5(7) . .
N1 C8 C9 C10 179.6(4) . .
O3 C8 C9 C14 -178.9(4) . .
N1 C8 C9 C14 1.2(6) . .
C14 C9 C10 C11 0.3(7) . 2_566
C8 C9 C10 C11 -178.1(4) . 2_566
C10 C11 C12 C14 -0.7(7) 2_566 .
C10 C11 C12 C13 179.7(4) 2_566 .
C8 N1 C13 O4 179.7(5) . .
C3 N1 C13 O4 -3.0(7) . .
C8 N1 C13 C12 -2.1(7) . .
C3 N1 C13 C12 175.1(4) . .
C11 C12 C13 O4 -0.3(7) . .
C14 C12 C13 O4 -180.0(5) . .
C11 C12 C13 N1 -178.5(4) . .
C14 C12 C13 N1 1.9(6) . .
C10 C9 C14 C14 -0.4(8) . 2_566
C8 C9 C14 C14 178.0(5) . 2_566
C10 C9 C14 C12 -179.8(4) . .
C8 C9 C14 C12 -1.4(7) . .
C11 C12 C14 C14 0.8(8) . 2_566
C13 C12 C14 C14 -179.6(5) . 2_566
C11 C12 C14 C9 -179.8(4) . .
C13 C12 C14 C9 -0.2(7) . .
C25 N21 C21 C22 0.2(7) . .
N21 C21 C22 C23 1.2(8) . .
C21 C22 C23 C24 -2.2(8) . .
C22 C23 C24 C25 1.9(8) . .
C21 N21 C25 C24 -0.5(7) . .
C23 C24 C25 N21 -0.5(8) . .
C32 N31 C31 C32 1.6(10) . 2_666
C31 N31 C32 C31 -1.7(11) . 2_666
